data_7153433
loop_
_publ_author_name
'McNab, Hamish'
'Montgomery, James'
'Parsons, Simon'
'Tredgett, David G.'

_publ_section_title
;
 Pyrrolizine-1,3-dione.
;
_journal_issue 19
_journal_name_full 'Organic &amp; biomolecular chemistry'
_journal_page_first 4383
_journal_page_last 4387
_journal_paper_doi 10.1039/c0ob00116c
_journal_volume 8
_journal_year 2010
_chemical_compound_source ' J.Montgomery reaction JM31006 '
_chemical_formula_moiety 'C13 H9 N3 O2'
_chemical_formula_sum 'C13 H9 N3 O2'
_chemical_formula_weight 239.23
_space_group_IT_number 14
_symmetry_cell_setting monoclinic
_symmetry_space_group_name_Hall '-P 2ybc'
_symmetry_space_group_name_H-M 'P 1 21/c 1'
_atom_sites_solution_hydrogens geom
_atom_sites_solution_primary direct
_audit_creation_date 07-05-04
_audit_creation_method CRYSTALS_ver_12.84
_cell_angle_alpha 90
_cell_angle_beta 91.924(3)
_cell_angle_gamma 90
_cell_formula_units_Z 4
_cell_length_a 6.1911(3)
_cell_length_b 7.8957(4)
_cell_length_c 21.7772(10)
_cell_measurement_reflns_used 4523
_cell_measurement_temperature 150
_cell_measurement_theta_max 30
_cell_measurement_theta_min 3
_cell_volume 1063.94(9)
_computing_cell_refinement 'SAINT (Siemens ,1995)'
_computing_data_collection 'SMART (Siemens, 1993)'
_computing_data_reduction 'SAINT (Siemens ,1995)'
_computing_molecular_graphics 'CAMERON (Watkin et al., 1996)'
_computing_publication_material 'CRYSTALS (Betteridge et al., 2003)'
_computing_structure_refinement 'CRYSTALS (Betteridge et al., 2003)'
_computing_structure_solution 'SIR92 (Altomare et al., 1994)'
_diffrn_ambient_temperature 150
_diffrn_measured_fraction_theta_full 0.996
_diffrn_measured_fraction_theta_max 0.946
_diffrn_measurement_device_type 'Bruker SMART'
_diffrn_measurement_method \w
_diffrn_radiation_monochromator graphite
_diffrn_radiation_type 'Mo K\a'
_diffrn_radiation_wavelength 0.71073
_diffrn_reflns_av_R_equivalents 0.032
_diffrn_reflns_limit_h_max 8
_diffrn_reflns_limit_h_min -7
_diffrn_reflns_limit_k_max 11
_diffrn_reflns_limit_k_min -11
_diffrn_reflns_limit_l_max 30
_diffrn_reflns_limit_l_min -28
_diffrn_reflns_number 12310
_diffrn_reflns_theta_full 28.413
_diffrn_reflns_theta_max 30.551
_diffrn_reflns_theta_min 1.871
_diffrn_standards_number 0
_exptl_absorpt_coefficient_mu 0.105
_exptl_absorpt_correction_T_max 0.96
_exptl_absorpt_correction_T_min 0.82
_exptl_absorpt_correction_type multi-scan
_exptl_absorpt_process_details 'SADABS (Siemens, 1996)'
_exptl_crystal_colour yellow
_exptl_crystal_density_diffrn 1.493
_exptl_crystal_description block
_exptl_crystal_F_000 496
_exptl_crystal_recrystallization_method
;
Evaporation of CDCl3
;
_exptl_crystal_size_max 1.27
_exptl_crystal_size_mid 0.63
_exptl_crystal_size_min 0.35
_refine_diff_density_max 0.37
_refine_diff_density_min -0.38
_refine_ls_extinction_method None
_refine_ls_goodness_of_fit_ref 0.9740
_refine_ls_hydrogen_treatment noref
_refine_ls_matrix_type full
_refine_ls_number_parameters 163
_refine_ls_number_reflns 3085
_refine_ls_number_restraints 0
_refine_ls_R_factor_all 0.0589
_refine_ls_R_factor_gt 0.0464
_refine_ls_shift/su_max 0.000720
_refine_ls_structure_factor_coef Fsqd
_refine_ls_weighting_details
;
Method= Modified Sheldrick
w=1/[\s^2^(F^2^) + ( 0.07P)^2^ + 0.00P]
,where P=(max(Fo^2^,0) + 2Fc^2^)/3
;
_refine_ls_weighting_scheme calc
_refine_ls_wR_factor_all 0.1205
_refine_ls_wR_factor_gt 0.1179
_refine_ls_wR_factor_ref 0.1205
_reflns_limit_h_max 8
_reflns_limit_h_min -8
_reflns_limit_k_max 11
_reflns_limit_k_min 0
_reflns_limit_l_max 30
_reflns_limit_l_min 0
_reflns_number_gt 2337
_reflns_number_total 3085
_reflns_threshold_expression I>2.0\s(I)
_oxford_diffrn_Wilson_B_factor 0.00
_oxford_diffrn_Wilson_scale 0.00
_oxford_refine_ls_scale 0.785(3)
_oxford_structure_analysis_title 'hm7001 in P2(1)/c'
_cod_data_source_file c0ob00116c.txt
_cod_data_source_block HM7001_15
_cod_depositor_comments
;
The following automatic conversions were performed:

'_symmetry_cell_setting' value 'Monoclinic' changed to 'monoclinic'
according to /home/saulius/struct/CIF-dictionaries/cif_core.dic
dictionary named 'cif_core.dic' version 2.4.2 from 2011-04-26.

Automatic conversion script
Id: cif_fix_values 1891 2012-01-12 08:04:46Z andrius 
;
_cod_original_sg_symbol_H-M 'P 1 21/c 1 '
_cod_database_code 7153433

loop_
_symmetry_equiv_pos_as_xyz
x,y,z
-x,-y,-z
-x,y+1/2,-z+1/2
x,-y+1/2,z+1/2

loop_
_atom_site_label
_atom_site_type_symbol
_atom_site_fract_x
_atom_site_fract_y
_atom_site_fract_z
_atom_site_U_iso_or_equiv
_atom_site_occupancy
_atom_site_adp_type
C1 C 0.16182(18) 0.19720(13) 0.50992(5) 0.0225 1.0000 Uani
O1 O 0.34311(13) 0.13867(11) 0.51894(4) 0.0304 1.0000 Uani
C2 C 0.02555(18) 0.17939(14) 0.45336(5) 0.0225 1.0000 Uani
C3 C -0.18587(18) 0.26150(14) 0.46172(5) 0.0239 1.0000 Uani
O3 O -0.34002(14) 0.27707(12) 0.42712(4) 0.0322 1.0000 Uani
N4 N -0.16870(16) 0.32616(12) 0.52283(4) 0.0251 1.0000 Uani
C5 C -0.29524(19) 0.41509(15) 0.56184(5) 0.0269 1.0000 Uani
C6 C -0.1745(2) 0.44025(15) 0.61510(6) 0.0290 1.0000 Uani
C7 C 0.0309(2) 0.36532(15) 0.60870(5) 0.0270 1.0000 Uani
C8 C 0.03084(17) 0.29459(13) 0.55120(5) 0.0219 1.0000 Uani
N2 N 0.06836(15) 0.10796(12) 0.40114(4) 0.0234 1.0000 Uani
N3 N 0.25908(15) 0.04055(12) 0.39405(4) 0.0238 1.0000 Uani
C9 C 0.30514(18) -0.03584(13) 0.33742(5) 0.0218 1.0000 Uani
C10 C 0.51262(19) -0.09584(15) 0.32939(5) 0.0258 1.0000 Uani
C11 C 0.5615(2) -0.17214(16) 0.27413(6) 0.0301 1.0000 Uani
C12 C 0.4051(2) -0.18748(15) 0.22736(5) 0.0306 1.0000 Uani
C13 C 0.1988(2) -0.12791(15) 0.23636(5) 0.0294 1.0000 Uani
C14 C 0.14598(19) -0.05071(14) 0.29094(5) 0.0258 1.0000 Uani
H5 H -0.4392 0.4523 0.5536 0.0323 1.0000 Uiso
H6 H -0.2214 0.4984 0.6504 0.0349 1.0000 Uiso
H7 H 0.1466 0.3642 0.6385 0.0324 1.0000 Uiso
H14 H 0.0042 -0.0087 0.2966 0.0308 1.0000 Uiso
H13 H 0.0911 -0.1401 0.2045 0.0350 1.0000 Uiso
H12 H 0.4395 -0.2386 0.1894 0.0367 1.0000 Uiso
H11 H 0.7032 -0.2141 0.2683 0.0362 1.0000 Uiso
H10 H 0.6201 -0.0849 0.3613 0.0309 1.0000 Uiso
H3 H 0.3573 0.0429 0.4242 0.0356 1.0000 Uiso

loop_
_atom_site_aniso_label
_atom_site_aniso_U_11
_atom_site_aniso_U_22
_atom_site_aniso_U_33
_atom_site_aniso_U_23
_atom_site_aniso_U_13
_atom_site_aniso_U_12
C1 0.0233(5) 0.0222(5) 0.0220(5) 0.0011(4) 0.0010(4) -0.0036(4)
O1 0.0238(4) 0.0396(5) 0.0277(5) -0.0008(3) -0.0014(3) 0.0013(4)
C2 0.0236(5) 0.0235(5) 0.0205(5) 0.0006(4) 0.0011(4) -0.0020(4)
C3 0.0269(6) 0.0238(5) 0.0211(5) 0.0016(4) 0.0004(4) -0.0010(4)
O3 0.0282(4) 0.0420(5) 0.0262(4) 0.0009(4) -0.0037(3) 0.0043(4)
N4 0.0269(5) 0.0256(5) 0.0226(5) 0.0003(4) -0.0006(4) 0.0006(4)
C5 0.0269(6) 0.0264(5) 0.0275(6) -0.0009(4) 0.0015(4) 0.0030(4)
C6 0.0331(7) 0.0271(6) 0.0270(6) -0.0043(4) 0.0037(5) 0.0006(5)
C7 0.0299(6) 0.0265(5) 0.0245(6) -0.0015(4) -0.0018(4) -0.0013(5)
C8 0.0230(5) 0.0208(5) 0.0217(5) 0.0011(4) -0.0008(4) -0.0014(4)
N2 0.0244(5) 0.0233(4) 0.0225(5) 0.0012(3) 0.0014(4) -0.0022(4)
N3 0.0222(5) 0.0291(5) 0.0200(4) -0.0022(4) -0.0006(4) -0.0017(4)
C9 0.0267(6) 0.0207(5) 0.0180(5) 0.0010(4) 0.0011(4) -0.0024(4)
C10 0.0266(6) 0.0288(5) 0.0219(5) 0.0006(4) -0.0025(4) 0.0011(4)
C11 0.0313(6) 0.0305(6) 0.0288(6) -0.0010(5) 0.0026(5) 0.0066(5)
C12 0.0434(7) 0.0266(6) 0.0218(6) -0.0028(4) 0.0007(5) 0.0044(5)
C13 0.0367(7) 0.0281(6) 0.0228(6) -0.0007(4) -0.0073(5) 0.0006(5)
C14 0.0261(6) 0.0262(5) 0.0248(6) 0.0011(4) -0.0026(4) 0.0003(4)

loop_
_atom_type_symbol
_atom_type_scat_dispersion_real
_atom_type_scat_dispersion_imag
_atom_type_scat_Cromer_Mann_a1
_atom_type_scat_Cromer_Mann_b1
_atom_type_scat_Cromer_Mann_a2
_atom_type_scat_Cromer_Mann_b2
_atom_type_scat_Cromer_Mann_a3
_atom_type_scat_Cromer_Mann_b3
_atom_type_scat_Cromer_Mann_a4
_atom_type_scat_Cromer_Mann_b4
_atom_type_scat_Cromer_Mann_c
_atom_type_scat_source
C 0.0033 0.0016 2.3100 20.8439 1.0200 10.2075 1.5886 0.5687 0.8650 51.6512 0.2156 'International Tables Vol C 4.2.6.8 and 6.1.1.4'
H 0.0000 0.0000 0.4930 10.5109 0.3229 26.1257 0.1402 3.1424 0.0408 57.7998 0.0030 'International Tables Vol C 4.2.6.8 and 6.1.1.4'
N 0.0061 0.0033 12.2126 0.0057 3.1322 9.8933 2.0125 28.9975 1.1663 0.5826 -11.5290 'International Tables Vol C 4.2.6.8 and 6.1.1.4'
O 0.0106 0.0060 3.0485 13.2771 2.2868 5.7011 1.5463 0.3239 0.8670 32.9089 0.2508 'International Tables Vol C 4.2.6.8 and 6.1.1.4'

loop_
_geom_angle_atom_site_label_1
_geom_angle_atom_site_label_2
_geom_angle_atom_site_label_3
_geom_angle
_geom_angle_publ_flag
O1 C1 C2 126.40(10) yes
O1 C1 C8 129.00(10) yes
C2 C1 C8 104.58(9) yes
C1 C2 C3 109.83(9) yes
C1 C2 N2 129.90(10) yes
C3 C2 N2 120.26(10) yes
C2 C3 O3 130.96(11) yes
C2 C3 N4 103.50(9) yes
O3 C3 N4 125.53(11) yes
C3 N4 C5 137.44(10) yes
C3 N4 C8 112.91(9) yes
C5 N4 C8 109.63(9) yes
N4 C5 C6 106.97(10) yes
N4 C5 H5 126.5 no
C6 C5 H5 126.5 no
C5 C6 C7 108.80(10) yes
C5 C6 H6 125.6 no
C7 C6 H6 125.6 no
C6 C7 C8 106.71(11) yes
C6 C7 H7 126.6 no
C8 C7 H7 126.6 no
C1 C8 N4 109.12(9) yes
C1 C8 C7 142.98(11) yes
N4 C8 C7 107.89(10) yes
C2 N2 N3 119.28(10) yes
N2 N3 C9 119.12(9) yes
N2 N3 H3 120.4 no
C9 N3 H3 120.4 no
N3 C9 C10 118.16(10) yes
N3 C9 C14 120.82(10) yes
C10 C9 C14 121.02(10) yes
C9 C10 C11 119.20(11) yes
C9 C10 H10 120.4 no
C11 C10 H10 120.4 no
C10 C11 C12 120.46(11) yes
C10 C11 H11 119.8 no
C12 C11 H11 119.8 no
C11 C12 C13 119.51(11) yes
C11 C12 H12 120.2 no
C13 C12 H12 120.2 no
C12 C13 C14 121.17(11) yes
C12 C13 H13 119.4 no
C14 C13 H13 119.4 no
C9 C14 C13 118.63(11) yes
C9 C14 H14 120.7 no
C13 C14 H14 120.7 no

loop_
_geom_bond_atom_site_label_1
_geom_bond_atom_site_label_2
_geom_bond_distance
_geom_bond_publ_flag
C1 O1 1.2236(14) yes
C1 C2 1.4761(15) yes
C1 C8 1.4512(15) yes
C2 C3 1.4774(16) yes
C2 N2 1.3045(14) yes
C3 O3 1.2023(14) yes
C3 N4 1.4260(14) yes
N4 C5 1.3685(15) yes
N4 C8 1.3852(14) yes
C5 C6 1.3730(16) yes
C5 H5 0.950 no
C6 C7 1.4141(17) yes
C6 H6 0.950 no
C7 C8 1.3711(16) yes
C7 H7 0.950 no
N2 N3 1.3091(13) yes
N3 C9 1.4106(14) yes
N3 H3 0.880 no
C9 C10 1.3857(16) yes
C9 C14 1.3936(15) yes
C10 C11 1.3883(16) yes
C10 H10 0.950 no
C11 C12 1.3871(16) yes
C11 H11 0.950 no
C12 C13 1.3812(18) yes
C12 H12 0.950 no
C13 C14 1.3845(17) yes
C13 H13 0.950 no
C14 H14 0.950 no
